data_4071849
loop_
_publ_author_name
'Kertsnus-Banchik, Evgenia'
'Kalikhman, Inna'
'Gostevskii, Boris'
'Deutsch, Zvicka'
'Botoshansky, Mark'
'Kost, Daniel'

_publ_section_title
;
 Hydride Migration from Silicon to an Adjacent Unsaturated Imino Carbon:
 Intramolecular Hydrosilylation
;
_journal_issue 20
_journal_name_full Organometallics
_journal_page_first 5285
_journal_paper_doi 10.1021/om800427x
_journal_volume 27
_journal_year 2008
_chemical_formula_sum 'C23 H25 N4 O2 Si'
_chemical_formula_weight 417.56
_chemical_name_common 5d
_chemical_name_systematic
;
 [N-(isopropylideneimino)phenylacetimidato-N',O][N-(isopropylamino)phenylacetimidato-N',O]methylsilicon(IV)
;
_space_group_IT_number 14
_symmetry_cell_setting monoclinic
_symmetry_space_group_name_Hall '-P 2ybc'
_symmetry_space_group_name_H-M 'P 1 21/c 1'
_atom_sites_solution_hydrogens geom
_atom_sites_solution_primary direct
_atom_sites_solution_secondary difmap
_audit_creation_method SHELXL-97
_cell_angle_alpha 90.000
_cell_angle_beta 95.56(2)
_cell_angle_gamma 90.000
_cell_formula_units_Z 4
_cell_length_a 10.356(2)
_cell_length_b 20.348(4)
_cell_length_c 11.087(2)
_cell_measurement_reflns_used 15719
_cell_measurement_temperature 140(1)
_cell_measurement_theta_max 25.05
_cell_measurement_theta_min 1.98
_cell_volume 2325.3(8)
_computing_cell_refinement 'DENZO SMN (Otwinowski & Minor 1997)'
_computing_data_collection 'Collect (Nonius, 2001)'
_computing_data_reduction 'DENZO SMN (Otwinowski & Minor 1997)'
_computing_molecular_graphics 'TEXSAN  (MSC, 1999)'
_computing_structure_refinement 'SHELXL-97 (Sheldrick, 1997)'
_computing_structure_solution 'SHELXS-97 (Sheldrick, 1997)'
_diffrn_ambient_temperature 140(1)
_diffrn_measured_fraction_theta_full 0.983
_diffrn_measured_fraction_theta_max 0.983
_diffrn_measurement_device_type 'Nonius KappaCCD'
_diffrn_measurement_method 'phi- and omega-scans'
_diffrn_radiation_monochromator graphite
_diffrn_radiation_source 'fine-focus sealed tube'
_diffrn_radiation_type MoK\a
_diffrn_radiation_wavelength 0.71073
_diffrn_reflns_av_R_equivalents 0.103
_diffrn_reflns_av_sigmaI/netI 0.1872
_diffrn_reflns_limit_h_max 12
_diffrn_reflns_limit_h_min -12
_diffrn_reflns_limit_k_max 24
_diffrn_reflns_limit_k_min -23
_diffrn_reflns_limit_l_max 12
_diffrn_reflns_limit_l_min -12
_diffrn_reflns_number 7593
_diffrn_reflns_theta_full 25.05
_diffrn_reflns_theta_max 25.05
_diffrn_reflns_theta_min 1.98
_diffrn_standards_number 0
_exptl_absorpt_coefficient_mu 0.126
_exptl_absorpt_correction_type none
_exptl_crystal_colour colorless
_exptl_crystal_density_diffrn 1.193
_exptl_crystal_density_method 'not measured'
_exptl_crystal_description prism
_exptl_crystal_F_000 884
_exptl_crystal_size_max 0.18
_exptl_crystal_size_mid 0.12
_exptl_crystal_size_min 0.12
_refine_diff_density_max 0.555
_refine_diff_density_min -0.419
_refine_diff_density_rms 0.086
_refine_ls_extinction_coef 0.010(3)
_refine_ls_extinction_expression Fc^*^=kFc[1+0.001xFc^2^\l^3^/sin(2\q)]^-1/4^
_refine_ls_extinction_method SHELXL
_refine_ls_goodness_of_fit_ref 0.965
_refine_ls_hydrogen_treatment mixed
_refine_ls_matrix_type full
_refine_ls_number_parameters 272
_refine_ls_number_reflns 4044
_refine_ls_number_restraints 0
_refine_ls_restrained_S_all 0.965
_refine_ls_R_factor_all 0.2241
_refine_ls_R_factor_gt 0.1083
_refine_ls_shift/su_max 0.000
_refine_ls_shift/su_mean 0.000
_refine_ls_structure_factor_coef Fsqd
_refine_ls_weighting_details 'calc w=1/[\s^2^(Fo^2^)+(0.1442P)^2^+0.0000P] where P=(Fo^2^+2Fc^2^)/3'
_refine_ls_weighting_scheme calc
_refine_ls_wR_factor_gt 0.2621
_refine_ls_wR_factor_ref 0.2983
_reflns_number_gt 1630
_reflns_number_total 4044
_reflns_threshold_expression >2sigma(I)
_cod_data_source_file om800427x_si_001.cif
_cod_data_source_block 5d
_cod_depositor_comments
;
The following automatic conversions were performed:

'_symmetry_cell_setting' value 'Monoclinic' changed to 'monoclinic'
according to /home/saulius/struct/CIF-dictionaries/cif_core.dic
dictionary named 'cif_core.dic' version 2.4.1 from 2010-06-29.

Automatic conversion script
Id: cif_fix_values 1715 2011-07-08 13:25:40Z adriana 
;
_cod_original_sg_symbol_H-M 'P 21/c'
_cod_database_code 4071849

loop_
_symmetry_equiv_pos_as_xyz
'x, y, z'
'-x, y+1/2, -z+1/2'
'-x, -y, -z'
'x, -y-1/2, z-1/2'

loop_
_atom_site_label
_atom_site_type_symbol
_atom_site_fract_x
_atom_site_fract_y
_atom_site_fract_z
_atom_site_U_iso_or_equiv
_atom_site_adp_type
_atom_site_occupancy
_atom_site_symmetry_multiplicity
_atom_site_calc_flag
_atom_site_refinement_flags
Si1 Si 0.39815(19) 0.07340(11) 0.21704(19) 0.0480(6) Uani 1 1 d .
O2 O 0.2897(4) 0.1090(2) 0.1102(4) 0.0498(13) Uani 1 1 d .
O3 O 0.4583(4) 0.1487(2) 0.2708(5) 0.0508(13) Uani 1 1 d .
N4 N 0.3715(5) 0.1142(3) 0.4388(5) 0.0514(16) Uani 1 1 d .
N5 N 0.3482(5) 0.0602(3) 0.3598(5) 0.0436(15) Uani 1 1 d .
N6 N 0.3072(5) -0.0086(3) 0.1501(5) 0.0473(15) Uani 1 1 d .
N7 N 0.1988(5) 0.0075(3) 0.0688(5) 0.0479(16) Uani 1 1 d .
C8 C 0.6161(7) 0.2170(4) 0.5036(7) 0.0473(19) Uani 1 1 d .
C9 C 0.6528(7) 0.2511(4) 0.6111(8) 0.059(2) Uani 1 1 d .
H9 H 0.5891 0.2763 0.6484 0.070 Uiso 1 1 d R
C10 C 0.4315(6) 0.1583(4) 0.3885(7) 0.0441(18) Uani 1 1 d .
C11 C 0.4776(7) 0.2209(4) 0.4465(7) 0.0498(19) Uani 1 1 d .
H11A H 0.4220 0.2321 0.5078 0.060 Uiso 1 1 d R
H11B H 0.4717 0.2544 0.3851 0.060 Uiso 1 1 d R
C12 C 0.2506(7) 0.0161(4) 0.4046(7) 0.0515(19) Uani 1 1 d .
H12 H 0.2448 -0.0222 0.3538 0.062 Uiso 1 1 d R
C13 C 0.7088(6) 0.1806(4) 0.4532(7) 0.0489(19) Uani 1 1 d .
H13 H 0.6849 0.1566 0.3799 0.059 Uiso 1 1 d R
C14 C 0.2922(7) -0.0050(4) 0.5327(7) 0.052(2) Uani 1 1 d .
H14A H 0.2292 -0.0343 0.5611 0.063 Uiso 1 1 d R
H14B H 0.2997 0.0334 0.5832 0.063 Uiso 1 1 d R
H14C H 0.3747 -0.0267 0.5358 0.063 Uiso 1 1 d R
C15 C 0.2207(7) 0.2335(4) -0.2859(8) 0.056(2) Uani 1 1 d .
H15 H 0.2510 0.2628 -0.3449 0.068 Uiso 1 1 d R
C16 C 0.1197(7) 0.2174(4) -0.1049(7) 0.054(2) Uani 1 1 d .
H16 H 0.0780 0.2352 -0.0384 0.065 Uiso 1 1 d R
C17 C 0.4416(7) -0.0909(4) 0.2510(8) 0.062(2) Uani 1 1 d .
H17A H 0.4490 -0.1379 0.2512 0.074 Uiso 1 1 d R
H17B H 0.4253 -0.0760 0.3303 0.074 Uiso 1 1 d R
H17C H 0.5209 -0.0718 0.2292 0.074 Uiso 1 1 d R
C18 C 0.1972(7) 0.0708(4) 0.0554(7) 0.0496(19) Uani 1 1 d .
C19 C 0.1330(7) 0.1494(4) -0.1130(7) 0.0503(19) Uani 1 1 d .
C20 C 0.8350(7) 0.1771(4) 0.5062(8) 0.060(2) Uani 1 1 d .
H20 H 0.8976 0.1514 0.4686 0.072 Uiso 1 1 d R
C21 C 0.1634(7) 0.2589(4) -0.1898(8) 0.055(2) Uani 1 1 d .
H21 H 0.1539 0.3055 -0.1809 0.066 Uiso 1 1 d R
C22 C 0.2359(7) 0.1667(4) -0.2976(7) 0.053(2) Uani 1 1 d .
H22 H 0.2749 0.1488 -0.3655 0.064 Uiso 1 1 d R
C23 C 0.2536(7) -0.1213(4) 0.0977(7) 0.059(2) Uani 1 1 d .
H23A H 0.2878 -0.1639 0.1201 0.070 Uiso 1 1 d R
H23B H 0.2562 -0.1149 0.0122 0.070 Uiso 1 1 d R
H23C H 0.1655 -0.1184 0.1173 0.070 Uiso 1 1 d R
C24 C 0.0887(6) 0.1043(4) -0.0182(7) 0.055(2) Uani 1 1 d .
H24A H 0.0331 0.0719 -0.0590 0.066 Uiso 1 1 d R
H24B H 0.0400 0.1300 0.0342 0.066 Uiso 1 1 d R
C25 C 0.5526(7) 0.0513(4) 0.1553(7) 0.058(2) Uani 1 1 d .
H25A H 0.6105 0.0317 0.2182 0.070 Uiso 1 1 d R
H25B H 0.5919 0.0901 0.1257 0.070 Uiso 1 1 d R
H25C H 0.5353 0.0205 0.0902 0.070 Uiso 1 1 d R
C26 C 0.3320(6) -0.0709(4) 0.1633(7) 0.0472(18) Uani 1 1 d .
C27 C 0.7805(8) 0.2475(4) 0.6624(8) 0.061(2) Uani 1 1 d .
H27 H 0.8075 0.2711 0.7355 0.073 Uiso 1 1 d R
C28 C 0.1915(7) 0.1246(4) -0.2119(7) 0.056(2) Uani 1 1 d .
H28 H 0.2017 0.0779 -0.2185 0.067 Uiso 1 1 d R
C29 C 0.1175(7) 0.0464(4) 0.3943(8) 0.069(3) Uani 1 1 d .
H29A H 0.0557 0.0164 0.4228 0.083 Uiso 1 1 d R
H29B H 0.0917 0.0576 0.3113 0.083 Uiso 1 1 d R
H29C H 0.1211 0.0856 0.4429 0.083 Uiso 1 1 d R
C30 C 0.8704(8) 0.2107(4) 0.6127(8) 0.067(2) Uani 1 1 d .
H30 H 0.9576 0.2083 0.6508 0.080 Uiso 1 1 d R

loop_
_atom_site_aniso_label
_atom_site_aniso_U_11
_atom_site_aniso_U_22
_atom_site_aniso_U_33
_atom_site_aniso_U_23
_atom_site_aniso_U_13
_atom_site_aniso_U_12
Si1 0.0519(12) 0.0496(13) 0.0416(12) 0.0041(11) 0.0006(9) -0.0025(10)
O2 0.059(3) 0.043(3) 0.045(3) 0.004(2) -0.006(2) -0.003(2)
O3 0.054(3) 0.046(3) 0.053(3) 0.003(3) 0.002(2) -0.004(2)
N4 0.055(4) 0.059(5) 0.039(4) 0.001(3) 0.000(3) -0.004(3)
N5 0.059(3) 0.037(3) 0.037(3) -0.003(3) 0.014(3) 0.003(3)
N6 0.048(3) 0.053(4) 0.040(4) 0.002(3) 0.000(3) -0.002(3)
N7 0.043(3) 0.057(4) 0.042(4) 0.004(3) -0.005(3) 0.002(3)
C8 0.051(4) 0.039(4) 0.051(5) 0.002(4) 0.004(4) -0.002(3)
C9 0.059(5) 0.055(5) 0.063(6) 0.002(4) 0.013(4) -0.005(4)
C10 0.043(4) 0.043(5) 0.048(5) -0.006(4) 0.007(3) -0.003(3)
C11 0.058(4) 0.050(5) 0.042(4) 0.004(4) 0.008(3) -0.003(4)
C12 0.067(5) 0.042(5) 0.045(5) 0.001(4) 0.004(4) -0.009(4)
C13 0.052(4) 0.053(5) 0.041(4) -0.004(4) 0.000(3) -0.005(4)
C14 0.054(4) 0.049(5) 0.054(5) 0.013(4) 0.001(4) 0.002(4)
C15 0.057(5) 0.044(5) 0.066(6) 0.009(4) -0.006(4) 0.003(4)
C16 0.059(5) 0.055(5) 0.046(5) -0.006(4) -0.001(4) 0.006(4)
C17 0.054(5) 0.055(6) 0.073(6) 0.002(5) -0.009(4) 0.004(4)
C18 0.047(4) 0.051(5) 0.051(5) 0.000(4) 0.003(3) -0.003(4)
C19 0.053(4) 0.051(5) 0.045(5) -0.002(4) -0.003(3) -0.001(4)
C20 0.048(4) 0.069(6) 0.064(6) -0.009(5) 0.006(4) 0.004(4)
C21 0.054(5) 0.046(5) 0.062(6) 0.005(4) -0.007(4) -0.005(4)
C22 0.053(4) 0.062(6) 0.043(5) 0.001(4) 0.002(3) 0.006(4)
C23 0.067(5) 0.051(5) 0.057(5) 0.003(4) 0.001(4) -0.006(4)
C24 0.050(4) 0.057(5) 0.055(5) 0.009(4) -0.003(4) 0.008(4)
C25 0.061(5) 0.069(6) 0.045(5) 0.004(4) 0.002(4) -0.001(4)
C26 0.048(4) 0.043(5) 0.051(5) -0.006(4) 0.008(3) -0.004(3)
C27 0.062(5) 0.066(6) 0.053(5) -0.001(4) 0.001(4) -0.011(4)
C28 0.066(5) 0.047(5) 0.053(5) -0.002(4) -0.003(4) 0.008(4)
C29 0.062(5) 0.081(7) 0.066(6) 0.012(5) 0.013(4) 0.000(5)
C30 0.060(5) 0.071(6) 0.067(6) -0.006(5) -0.005(4) -0.008(5)

loop_
_atom_type_symbol
_atom_type_description
_atom_type_scat_dispersion_real
_atom_type_scat_dispersion_imag
_atom_type_scat_source
Si Si 0.0817 0.0704 'International Tables Vol C Tables 4.2.6.8 and 6.1.1.4'
C C 0.0033 0.0016 'International Tables Vol C Tables 4.2.6.8 and 6.1.1.4'
H H 0.0000 0.0000 'International Tables Vol C Tables 4.2.6.8 and 6.1.1.4'
O O 0.0106 0.0060 'International Tables Vol C Tables 4.2.6.8 and 6.1.1.4'
N N 0.0061 0.0033 'International Tables Vol C Tables 4.2.6.8 and 6.1.1.4'

loop_
_geom_angle_atom_site_label_1
_geom_angle_atom_site_label_2
_geom_angle_atom_site_label_3
_geom_angle
O2 Si1 N5 117.6(3)
O2 Si1 O3 93.1(2)
N5 Si1 O3 87.3(3)
O2 Si1 C25 112.3(3)
N5 Si1 C25 130.1(3)
O3 Si1 C25 92.7(3)
O2 Si1 N6 81.0(2)
N5 Si1 N6 92.2(3)
O3 Si1 N6 173.0(2)
C25 Si1 N6 93.0(3)
C18 O2 Si1 117.6(5)
C10 O3 Si1 110.6(4)
C10 N4 N5 110.1(6)
N4 N5 C12 110.3(5)
N4 N5 Si1 113.4(4)
C12 N5 Si1 132.6(5)
C26 N6 N7 115.8(6)
C26 N6 Si1 133.2(5)
N7 N6 Si1 111.0(4)
C18 N7 N6 107.7(6)
C13 C8 C9 118.0(7)
C13 C8 C11 122.0(7)
C9 C8 C11 120.0(7)
C27 C9 C8 119.5(8)
C27 C9 H9 121.2
C8 C9 H9 119.3
N4 C10 O3 118.4(6)
N4 C10 C11 125.1(7)
O3 C10 C11 116.5(6)
C10 C11 C8 112.8(6)
C10 C11 H11A 108.6
C8 C11 H11A 109.0
C10 C11 H11B 107.8
C8 C11 H11B 109.1
H11A C11 H11B 109.5
N5 C12 C29 112.2(6)
N5 C12 C14 110.4(6)
C29 C12 C14 111.4(7)
N5 C12 H12 107.6
C29 C12 H12 106.5
C14 C12 H12 108.6
C8 C13 C20 121.7(7)
C8 C13 H13 119.1
C20 C13 H13 119.3
C12 C14 H14A 110.1
C12 C14 H14B 108.6
H14A C14 H14B 109.5
C12 C14 H14C 109.7
H14A C14 H14C 109.5
H14B C14 H14C 109.5
C21 C15 C22 120.5(8)
C21 C15 H15 119.4
C22 C15 H15 120.1
C21 C16 C19 121.6(8)
C21 C16 H16 119.9
C19 C16 H16 118.5
C26 C17 H17A 109.4
C26 C17 H17B 108.9
H17A C17 H17B 109.5
C26 C17 H17C 110.2
H17A C17 H17C 109.5
H17B C17 H17C 109.5
N7 C18 O2 121.8(7)
N7 C18 C24 121.3(7)
O2 C18 C24 116.9(7)
C28 C19 C16 117.6(7)
C28 C19 C24 120.9(7)
C16 C19 C24 121.5(7)
C13 C20 C30 119.9(8)
C13 C20 H20 119.6
C30 C20 H20 120.5
C15 C21 C16 119.9(8)
C15 C21 H21 120.6
C16 C21 H21 119.5
C15 C22 C28 119.7(8)
C15 C22 H22 120.6
C28 C22 H22 119.7
C26 C23 H23A 109.4
C26 C23 H23B 109.2
H23A C23 H23B 109.5
C26 C23 H23C 109.8
H23A C23 H23C 109.5
H23B C23 H23C 109.5
C18 C24 C19 113.5(6)
C18 C24 H24A 109.2
C19 C24 H24A 107.5
C18 C24 H24B 109.3
C19 C24 H24B 107.8
H24A C24 H24B 109.5
Si1 C25 H25A 109.4
Si1 C25 H25B 109.7
H25A C25 H25B 109.5
Si1 C25 H25C 109.3
H25A C25 H25C 109.5
H25B C25 H25C 109.5
N6 C26 C23 122.4(7)
N6 C26 C17 118.2(7)
C23 C26 C17 119.4(7)
C30 C27 C9 121.8(8)
C30 C27 H27 117.7
C9 C27 H27 120.4
C22 C28 C19 120.7(8)
C22 C28 H28 120.8
C19 C28 H28 118.5
C12 C29 H29A 110.4
C12 C29 H29B 109.8
H29A C29 H29B 109.5
C12 C29 H29C 108.2
H29A C29 H29C 109.5
H29B C29 H29C 109.5
C27 C30 C20 119.1(8)
C27 C30 H30 120.3
C20 C30 H30 120.7

loop_
_geom_bond_atom_site_label_1
_geom_bond_atom_site_label_2
_geom_bond_distance
Si1 O2 1.712(5)
Si1 N5 1.733(6)
Si1 O3 1.738(5)
Si1 C25 1.855(7)
Si1 N6 2.021(6)
O2 C18 1.334(8)
O3 C10 1.374(8)
N4 C10 1.253(8)
N4 N5 1.411(8)
N5 C12 1.474(8)
N6 C26 1.301(9)
N6 N7 1.408(7)
N7 C18 1.296(9)
C8 C13 1.373(9)
C8 C9 1.400(10)
C8 C11 1.512(10)
C9 C27 1.390(10)
C9 H9 0.9600
C10 C11 1.485(10)
C11 H11A 0.9600
C11 H11B 0.9601
C12 C29 1.504(10)
C12 C14 1.506(10)
C12 H12 0.9601
C13 C20 1.382(9)
C13 H13 0.9600
C14 H14A 0.9601
C14 H14B 0.9599
C14 H14C 0.9600
C15 C21 1.369(10)
C15 C22 1.376(10)
C15 H15 0.9600
C16 C21 1.373(10)
C16 C19 1.395(10)
C16 H16 0.9600
C17 C26 1.478(9)
C17 H17A 0.9600
C17 H17B 0.9600
C17 H17C 0.9600
C18 C24 1.489(9)
C19 C28 1.397(10)
C19 C24 1.500(10)
C20 C30 1.383(11)
C20 H20 0.9600
C21 H21 0.9600
C22 C28 1.389(10)
C22 H22 0.9600
C23 C26 1.457(9)
C23 H23A 0.9600
C23 H23B 0.9600
C23 H23C 0.9601
C24 H24A 0.9600
C24 H24B 0.9599
C25 H25A 0.9601
C25 H25B 0.9599
C25 H25C 0.9601
C27 C30 1.353(11)
C27 H27 0.9601
C28 H28 0.9600
C29 H29A 0.9601
C29 H29B 0.9600
C29 H29C 0.9599
C30 H30 0.9600

loop_
_geom_torsion_atom_site_label_1
_geom_torsion_atom_site_label_2
_geom_torsion_atom_site_label_3
_geom_torsion_atom_site_label_4
_geom_torsion
N5 Si1 O2 C18 -78.8(6)
O3 Si1 O2 C18 -167.3(5)
C25 Si1 O2 C18 98.5(6)
N6 Si1 O2 C18 9.0(5)
O2 Si1 O3 C10 115.3(4)
N5 Si1 O3 C10 -2.2(4)
C25 Si1 O3 C10 -132.2(5)
N6 Si1 O3 C10 83(2)
C10 N4 N5 C12 -165.6(6)
C10 N4 N5 Si1 -4.3(7)
O2 Si1 N5 N4 -88.4(5)
O3 Si1 N5 N4 3.7(4)
C25 Si1 N5 N4 94.9(6)
N6 Si1 N5 N4 -169.3(4)
O2 Si1 N5 C12 67.6(7)
O3 Si1 N5 C12 159.6(6)
C25 Si1 N5 C12 -109.1(7)
N6 Si1 N5 C12 -13.4(6)
O2 Si1 N6 C26 168.9(7)
N5 Si1 N6 C26 -73.5(7)
O3 Si1 N6 C26 -159(2)
C25 Si1 N6 C26 56.8(7)
O2 Si1 N6 N7 -7.7(4)
N5 Si1 N6 N7 109.9(4)
O3 Si1 N6 N7 25(2)
C25 Si1 N6 N7 -119.8(5)
C26 N6 N7 C18 -172.5(7)
Si1 N6 N7 C18 4.8(7)
C13 C8 C9 C27 0.4(11)
C11 C8 C9 C27 -179.6(7)
N5 N4 C10 O3 2.5(9)
N5 N4 C10 C11 -177.1(6)
Si1 O3 C10 N4 0.2(8)
Si1 O3 C10 C11 179.9(5)
N4 C10 C11 C8 93.4(8)
O3 C10 C11 C8 -86.3(8)
C13 C8 C11 C10 35.5(10)
C9 C8 C11 C10 -144.5(7)
N4 N5 C12 C29 69.6(8)
Si1 N5 C12 C29 -87.0(8)
N4 N5 C12 C14 -55.3(7)
Si1 N5 C12 C14 148.2(6)
C9 C8 C13 C20 0.2(11)
C11 C8 C13 C20 -179.8(7)
N6 N7 C18 O2 2.0(9)
N6 N7 C18 C24 -175.4(6)
Si1 O2 C18 N7 -9.5(10)
Si1 O2 C18 C24 168.0(5)
C21 C16 C19 C28 -0.8(11)
C21 C16 C19 C24 178.2(6)
C8 C13 C20 C30 0.1(12)
C22 C15 C21 C16 -0.6(11)
C19 C16 C21 C15 0.6(11)
C21 C15 C22 C28 0.7(11)
N7 C18 C24 C19 -127.8(8)
O2 C18 C24 C19 54.7(9)
C28 C19 C24 C18 67.5(9)
C16 C19 C24 C18 -111.5(8)
N7 N6 C26 C23 0.5(10)
Si1 N6 C26 C23 -176.0(5)
N7 N6 C26 C17 -177.7(6)
Si1 N6 C26 C17 5.8(11)
C8 C9 C27 C30 -1.3(12)
C15 C22 C28 C19 -0.8(11)
C16 C19 C28 C22 0.9(10)
C24 C19 C28 C22 -178.1(6)
C9 C27 C30 C20 1.6(13)
C13 C20 C30 C27 -1.0(13)
